data_2100426
loop_
_publ_author_name
'Sch\"onleber, Andreas'
'Z\'u\~niga, F. Javier'
'Perez-Mato, J. Manuel'
'Darriet, Jacques'
'zur Loye, Hans-Conrad'

_publ_section_title
;
 Description of Ba~1+<i>x~</i>Ni~<i>x~</i>Rh~1{-~<i>x</i>}O~3~ with
 <i>x</i> = 0.1170(5) in superspace: modulated composite <i>versus</i>
 modulated-layer structure
;
_journal_coeditor_code CK5013
_journal_issue 2
_journal_name_full 'Acta Crystallographica Section B'
_journal_page_first 197
_journal_page_last 204
_journal_paper_doi 10.1107/S0108768105039212
_journal_volume 62
_journal_year 2006
_chemical_formula_sum 'Ba1.117 Ni0.117 O3 Rh0.883'
_chemical_formula_weight 299.1
_chemical_name_systematic ' ?'
_space_group_ssg_name R-3m(00\g)0s
_symmetry_cell_setting trigonal
_cell_angle_alpha 90
_cell_angle_beta 90
_cell_angle_gamma 120
_cell_formula_units_Z 3
_cell_length_a 10.0576(8)
_cell_length_b 10.0576(8)
_cell_length_c 2.5862(8)
_cell_modulation_dimension 1
_cell_subsystems_number 2
_cell_volume 226.56(7)
_computing_publication_material '(Jana2000; Petricek and Dusek, 2000)'
_computing_structure_refinement '(Jana2000; Petricek and Dusek, 2000)'
_diffrn_ambient_temperature 293
_diffrn_radiation_type 'Mo K\a'
_diffrn_radiation_wavelength 0.71069
_exptl_absorpt_coefficient_mu 19.776
_exptl_absorpt_correction_T_max 1.000
_exptl_absorpt_correction_T_min 1.000
_exptl_absorpt_correction_type none
_exptl_crystal_density_diffrn 6.575
_exptl_crystal_F_000 389
_refine_diff_density_max 2.01
_refine_diff_density_min -2.54
_refine_ls_extinction_method none
_refine_ls_goodness_of_fit_ref 1.26
_refine_ls_number_parameters 53
_refine_ls_number_reflns 1127
_refine_ls_R_factor_all 0.0379
_refine_ls_R_factor_gt 0.0379
_refine_ls_shift/su_max 0.0002
_refine_ls_shift/su_mean 0.0001
_refine_ls_structure_factor_coef F
_refine_ls_weighting_details w=1/(\s^2^(F)+0.000625F^2^)
_refine_ls_weighting_scheme sigma
_refine_ls_wR_factor_gt 0.0481
_refine_ls_wR_factor_ref 0.0481
_reflns_number_gt 1127
_reflns_number_total 1955
_reflns_threshold_expression I>3\s(I)
_cod_data_source_file ck5013.cif
_cod_data_source_block modulated_composite
_cod_depositor_comments
;
The following automatic conversions were performed:
'_exptl_absorpt_correction_type' value 'None' changed to 'none' according
to '/home/saulius/struct/CIF-dictionaries/cif_core.dic' dictionary named
'cif_core.dic' version 2.4.1 from 2010-06-29.

Automatic conversion script
Id: cif_fix_enum 1527 2010-12-29 10:47:43Z saulius 

The following automatic conversions were performed:

'_exptl_absorpt_correction_type' value 'None' changed to 'none'
according to /home/saulius/struct/CIF-dictionaries/cif_core.dic
dictionary named 'cif_core.dic' version 2.4.1 from 2010-06-29.

Automatic conversion script
Id: cif_fix_values 1715 2011-07-08 13:25:40Z adriana 
;
_cod_database_code 2100426

loop_
_space_group_symop_ssg_id
_space_group_symop_ssg_operation_algebraic
1 x1,x2,x3,x4
2 -x2,x1-x2,x3,x4
3 -x2,-x1,x3,1/2+x4
4 -x1+x2,-x1,x3,x4
5 x1,x1-x2,x3,1/2+x4
6 -x1+x2,x2,x3,1/2+x4
7 -x1,-x2,-x3,-x4
8 x2,-x1+x2,-x3,-x4
9 x2,x1,-x3,1/2-x4
10 x1-x2,x1,-x3,-x4
11 -x1,-x1+x2,-x3,1/2-x4
12 x1-x2,-x2,-x3,1/2-x4
13 1/3+x1,2/3+x2,2/3+x3,x4
14 1/3-x2,2/3+x1-x2,2/3+x3,x4
15 1/3-x2,2/3-x1,2/3+x3,1/2+x4
16 1/3-x1+x2,2/3-x1,2/3+x3,x4
17 1/3+x1,2/3+x1-x2,2/3+x3,1/2+x4
18 1/3-x1+x2,2/3+x2,2/3+x3,1/2+x4
19 1/3-x1,2/3-x2,2/3-x3,-x4
20 1/3+x2,2/3-x1+x2,2/3-x3,-x4
21 1/3+x2,2/3+x1,2/3-x3,1/2-x4
22 1/3+x1-x2,2/3+x1,2/3-x3,-x4
23 1/3-x1,2/3-x1+x2,2/3-x3,1/2-x4
24 1/3+x1-x2,2/3-x2,2/3-x3,1/2-x4
25 2/3+x1,1/3+x2,1/3+x3,x4
26 2/3-x2,1/3+x1-x2,1/3+x3,x4
27 2/3-x2,1/3-x1,1/3+x3,1/2+x4
28 2/3-x1+x2,1/3-x1,1/3+x3,x4
29 2/3+x1,1/3+x1-x2,1/3+x3,1/2+x4
30 2/3-x1+x2,1/3+x2,1/3+x3,1/2+x4
31 2/3-x1,1/3-x2,1/3-x3,-x4
32 2/3+x2,1/3-x1+x2,1/3-x3,-x4
33 2/3+x2,1/3+x1,1/3-x3,1/2-x4
34 2/3+x1-x2,1/3+x1,1/3-x3,-x4
35 2/3-x1,1/3-x1+x2,1/3-x3,1/2-x4
36 2/3+x1-x2,1/3-x2,1/3-x3,1/2-x4

loop_
_atom_site_type_symbol
_atom_site_label
_atom_site_fract_x
_atom_site_fract_y
_atom_site_fract_z
_atom_site_U_iso_or_equiv
_atom_site_adp_type
_atom_site_calc_flag
_atom_site_occupancy
O O 0.1513(5) 0 0.5 0.039(3) Uani d 1
Rh Rh 0 0 0 0.0145(4) Uani d 1
Ni Ni 0 0 0 0.034(2) Uani d 1
Ba Ba1 0.6483(4) 0 0.25 0.0104(4) Uani d 1
Ba Ba2 0.6721(2) 0 0.25 0.0169(5) Uani d 1

loop_
_atom_site_aniso_label
_atom_site_aniso_U_11
_atom_site_aniso_U_22
_atom_site_aniso_U_33
_atom_site_aniso_U_12
_atom_site_aniso_U_13
_atom_site_aniso_U_23
_atom_site_aniso_type_symbol
O 0.037(3) 0.064(6) 0.024(2) 0.032(3) 0.0070(15) 0.014(3) O
Rh 0.0066(2) 0.0066(2) 0.0304(10) 0.00331(12) 0 0 Rh
Ni 0.024(2) 0.024(2) 0.053(5) 0.0122(10) 0 0 Ni
Ba1 0.0072(4) 0.0081(5) 0.0160(9) 0.0041(3) -0.0005(2) -0.0010(4) Ba
Ba2 0.0111(9) 0.0186(5) 0.0236(7) 0.0093(3) 0.00620(14) 0.0124(3) Ba

loop_
_atom_site_displace_Fourier_atom_site_label
_atom_site_displace_Fourier_axis
_atom_site_displace_Fourier_wave_vector_seq_id
_atom_site_displace_Fourier_param_cos
_atom_site_displace_Fourier_param_sin
O x 1 -0.0016(4) 0.0092(7)
O y 1 -0.0033(9) 0
O z 1 -0.012(2) 0
O x 2 0.0031(7) 0.0009(4)
O y 2 0 0.0017(8)
O z 2 0 0.0153(17)
Rh x 1 0 0
Rh y 1 0 0
Rh z 1 0 0.0164(7)
Rh x 2 0 0
Rh y 2 0 0
Rh z 2 0 -0.0221(8)
Ba2 x 1 0.0063(9) -0.00084(19)
Ba2 y 1 0 -0.0017(4)
Ba2 z 1 0 0.0005(5)

loop_
_atom_site_displace_special_func_atom_site_label
_atom_site_displace_special_func_sawtooth_ax
_atom_site_displace_special_func_sawtooth_ay
_atom_site_displace_special_func_sawtooth_az
_atom_site_displace_special_func_sawtooth_c
_atom_site_displace_special_func_sawtooth_w
O 0 0 -0.1449 0.25 0.5
Rh 0 0 -0.1112 0 0.4415
Ni 0 0 -0.0175 0.25 0.0585

loop_
_atom_site_Fourier_wave_vector_seq_id
_atom_site_Fourier_wave_vector_x
_atom_site_Fourier_wave_vector_z
1 0.00000 0.55850
2 0.00000 1.11700

loop_
_atom_site_occ_special_func_atom_site_label
_atom_site_occ_special_func_crenel_c
_atom_site_occ_special_func_crenel_w
Ba1 0 0.1047
Ba2 0.5 0.2286

loop_
_atom_site_U_Fourier_atom_site_label
_atom_site_U_Fourier_tens_elem
_atom_site_U_Fourier_wave_vector_seq_id
_atom_site_U_Fourier_param_cos
_atom_site_U_Fourier_param_sin
O U11 1 0.008(3) -0.039(4)
O U22 1 0 -0.067(8)
O U33 1 0 -0.011(4)
O U12 1 0.008(3) -0.034(4)
O U13 1 0.013(2) -0.012(2)
O U23 1 0 -0.023(4)
O U11 2 -0.023(3) -0.009(3)
O U22 2 -0.032(5) 0
O U33 2 0.006(4) 0
O U12 2 -0.016(2) -0.009(3)
O U13 2 -0.0081(18) -0.0074(19)
O U23 2 -0.016(4) 0
Rh U11 1 0.0021(5) 0
Rh U22 1 0.0021(5) 0
Rh U33 1 -0.0258(15) 0
Rh U12 1 0.0010(3) 0
Rh U13 1 0 0
Rh U23 1 0 0
Rh U11 2 -0.0037(7) 0
Rh U22 2 -0.0037(7) 0
Rh U33 2 0.0151(15) 0
Rh U12 2 -0.0018(3) 0
Rh U13 2 0 0
Rh U23 2 0 0

loop_
_atom_type_symbol
_atom_type_scat_dispersion_real
_atom_type_scat_dispersion_imag
_atom_type_scat_source
Ba -0.324 2.282 'International Tables Vol C Tables  4.2.6.8 and 6.1.1.1'
Ni 0.339 1.112 'International Tables Vol C Tables  4.2.6.8 and 6.1.1.1'
Rh -1.118 0.919 'International Tables Vol C Tables  4.2.6.8 and 6.1.1.1'
O 0.011 0.006 'International Tables Vol C Tables  4.2.6.8 and 6.1.1.1'

loop_
_cell_subsystem_description
_cell_subsystem_matrix_W_1_1
_cell_subsystem_matrix_W_1_4
_cell_subsystem_matrix_W_2_2
_cell_subsystem_matrix_W_3_3
_cell_subsystem_matrix_W_4_1
_cell_subsystem_matrix_W_4_4
'1-st subsystem' 1 0 1 1 0 1
'2-nd subsystem' 1 0 1 0 0 0

loop_
_cell_subsystem_matrix_W_1_2
_cell_subsystem_matrix_W_1_3
_cell_subsystem_matrix_W_2_1
_cell_subsystem_matrix_W_2_3
_cell_subsystem_matrix_W_2_4
_cell_subsystem_matrix_W_3_1
_cell_subsystem_matrix_W_3_2
_cell_subsystem_matrix_W_3_4
_cell_subsystem_matrix_W_4_2
_cell_subsystem_matrix_W_4_3
0 0 0 0 0 0 0 0 0 0
0 0 0 0 0 0 0 1 0 1

loop_
_cell_wave_vector_seq_id
_cell_wave_vector_x
_cell_wave_vector_y
_cell_wave_vector_z
1 0.00000 0.00000 0.55850

loop_
_geom_bond_atom_site_label_1
_geom_bond_atom_site_label_2
_geom_bond_site_symmetry_2
_geom_bond_publ_flag
_geom_bond_distance_max
_geom_bond_distance_min
_geom_bond_distance_av
O O 1_554 yes 3.07(2) 3.065(19) 3.07(2)
O O 1_556 yes 3.07(2) 3.065(19) 3.07(2)
O O 2_555 yes 2.77(6) 2.20(4) 2.64(6)
O O 26_544 yes 3.45(5) 3.09(6) 3.23(6)
O O 26_545 yes 3.53(5) 3.46(6) 3.49(6)
O O 8_555 yes 3.00(3) 2.87(2) 2.96(3)
O O 8_557 yes 3.00(3) 2.89(3) 2.96(3)
O O 4_555 yes 2.77(5) 2.20(3) 2.64(6)
O O 16_554 yes 3.55(6) 3.46(5) 3.49(5)
O O 16_555 yes 3.43(4) 3.09(6) 3.22(6)
O O 10_555 yes 3.00(4) 2.87(3) 2.96(3)
O O 10_557 yes 3.00(4) 2.88(3) 2.96(3)
O Rh . yes 2.07(4) 1.71(2) 1.99(3)
O Rh 3_556 yes 2.07(4) 1.74(2) 2.00(3)
O Ni 7_555 yes 2.12(3) 1.99(2) 2.05(2)
O Ni 7_556 yes 2.12(3) 1.957(19) 2.04(2)
O Ba1 13_455 yes 2.92(3) 2.911(14) 17.48(13)
O Ba1 25_446 yes 2.92(3) 2.911(14) 17.48(13)
O Ba1 7_656 yes 2.67(2) 2.66(3) 29.3(3)
O Ba1 26_546 yes 2.78(3) 2.756(14) 16.61(12)
O Ba1 32_556 yes 2.84(3) 2.72(3) 16.68(16)
O Ba1 32_557 yes 3.42(3) 3.20(3) 19.85(17)
O Ba1 16_555 yes 2.78(3) 2.756(15) 16.61(13)
O Ba1 22_445 yes 3.42(3) 3.20(3) 19.81(18)
O Ba1 22_446 yes 2.80(3) 2.73(3) 11.04(11)
O Ba1 22_447 yes 2.84(3) 2.80(3) 8.45(8)
O Ba2 13_456 yes 4.884(18) 2.92(3) 65.1(4)
O Ba2 25_445 yes 4.879(19) 2.92(3) 63.5(4)
O Ba2 7_655 yes 3.24(3) 2.93(3) 30.4(3)
O Ba2 7_656 yes 2.94(3) 2.93(3) 11.73(13)
O Ba2 7_657 yes 3.25(3) 2.93(3) 39.2(4)
O Ba2 2_545 yes 2.94(2) 2.83(3) 11.54(10)
O Ba2 2_546 yes 2.97(2) 2.79(4) 28.5(3)
O Ba2 26_545 yes 4.92(2) 2.87(3) 63.4(6)
O Ba2 32_555 yes 6.75(2) 3.49(3) 98.3(4)
O Ba2 32_556 yes 2.72(3) 2.52(3) 34.4(5)
O Ba2 4_665 yes 2.97(2) 2.84(3) 11.61(10)
O Ba2 4_666 yes 2.95(2) 2.79(4) 28.4(3)
O Ba2 16_556 yes 4.92(2) 2.88(4) 65.3(6)
O Ba2 22_446 yes 2.72(3) 2.51(4) 34.4(5)
Rh Rh 3_554 yes 2.652(14) 2.4663(17) 2.548(11)
Rh Rh 3_556 yes 2.652(14) 2.4663(17) 2.548(11)
Rh Ni 1_554 yes 2.769(11) 2.633(9) 2.703(10)
Rh Ni 7_556 yes 2.769(11) 2.633(9) 2.703(10)
Rh Ba1 13_455 yes 3.4295(18) 3.384(3) 20.442(13)
Rh Ba1 31_546 yes 3.4295(18) 3.384(3) 20.442(13)
Rh Ba1 14_445 yes 3.4295(18) 3.384(3) 20.442(13)
Rh Ba1 32_556 yes 3.4295(18) 3.384(3) 20.442(13)
Rh Ba1 16_555 yes 3.430(4) 3.384(5) 20.44(3)
Rh Ba1 34_446 yes 3.430(4) 3.384(5) 20.44(3)
Rh Ba2 1_455 yes 3.57(2) 3.47(3) 14.08(11)
Rh Ba2 1_456 yes 3.70(2) 3.45(4) 35.2(3)
Rh Ba2 25_445 yes 3.47(2) 3.346(12) 44.6(2)
Rh Ba2 7_655 yes 3.70(2) 3.45(4) 35.2(3)
Rh Ba2 7_656 yes 3.57(2) 3.47(3) 14.08(11)
Rh Ba2 19_556 yes 3.47(2) 3.346(12) 44.6(2)
Rh Ba2 2_545 yes 3.57(2) 3.47(3) 14.08(11)
Rh Ba2 2_546 yes 3.70(2) 3.45(4) 35.2(3)
Rh Ba2 26_545 yes 3.47(2) 3.346(12) 44.6(2)
Rh Ba2 8_565 yes 3.70(2) 3.45(4) 35.2(3)
Rh Ba2 8_566 yes 3.57(2) 3.47(3) 14.08(11)
Rh Ba2 20_456 yes 3.47(2) 3.346(12) 44.6(2)
Rh Ba2 4_665 yes 3.574(17) 3.47(2) 14.08(8)
Rh Ba2 4_666 yes 3.697(16) 3.45(3) 35.2(2)
Rh Ba2 28_555 yes 3.47(5) 3.35(3) 44.6(5)
Rh Ba2 10_445 yes 3.697(16) 3.45(3) 35.2(2)
Rh Ba2 10_446 yes 3.574(17) 3.47(2) 14.08(8)
Rh Ba2 22_446 yes 3.47(5) 3.35(3) 44.6(5)
